data_7056873
loop_
_publ_author_name
'Gaonkar, Supreet'
'Savanur, Mohammed Azharuddin'
'Sunagar, Manjunath G.'
'Puthusseri, Bijesh'
'Deshapande, Narahari'
'Nadaf, Afra A.'
'Khazi, Imtiyaz Ahmed M.'

_publ_section_title
;
 Exploring the potential of newly synthesized
 4-methyl-6-morpholino-pyrimidine derivatives as antiproliferative agents
;
_journal_issue 4
_journal_name_full 'New Journal of Chemistry'
_journal_page_first 2790
_journal_paper_doi 10.1039/C7NJ04157H
_journal_volume 42
_journal_year 2018
_chemical_formula_moiety 'C18 H23 Br N4 O2'
_chemical_formula_sum 'C18 H23 Br N4 O2'
_chemical_formula_weight 407.31
_chemical_name_systematic Sup
_space_group_crystal_system monoclinic
_space_group_IT_number 14
_space_group_name_Hall '-P 2yn'
_space_group_name_H-M_alt 'P 1 21/n 1'
_symmetry_space_group_name_Hall '-P 2yn'
_symmetry_space_group_name_H-M 'P 1 21/n 1'
_atom_sites_solution_hydrogens geom
_atom_sites_solution_primary direct
_audit_creation_date 2016-05-06
_audit_creation_method
;
Olex2 1.2
(compiled 2015.01.26 svn.r3150 for OlexSys, GUI svn.r4998)
;
_audit_update_record
;
2016-05-06 deposited with the CCDC.
2018-01-11 downloaded from the CCDC.
;
_cell_angle_alpha 90
_cell_angle_beta 115.2770(10)
_cell_angle_gamma 90
_cell_formula_units_Z 4
_cell_length_a 18.8570(6)
_cell_length_b 4.98220(10)
_cell_length_c 21.8645(7)
_cell_measurement_reflns_used 9178
_cell_measurement_temperature 293(2)
_cell_measurement_theta_max 29.05
_cell_measurement_theta_min 4.13
_cell_volume 1857.48(9)
_computing_molecular_graphics 'Olex2 (Dolomanov et al., 2009)'
_computing_publication_material 'Olex2 (Dolomanov et al., 2009)'
_computing_structure_refinement 'ShelXL (Sheldrick, 2008)'
_computing_structure_solution 'ShelXS (Sheldrick, 2008)'
_diffrn_ambient_temperature 293(2)
_diffrn_detector 'Bruker APEX2 area detector'
_diffrn_detector_area_resol_mean 7.9
_diffrn_detector_type 'CCD area detector'
_diffrn_measured_fraction_theta_full 0.985
_diffrn_measured_fraction_theta_max 0.985
_diffrn_measurement_device 'three-circle diffractometer'
_diffrn_radiation_monochromator 'mirror optics'
_diffrn_radiation_probe x-ray
_diffrn_radiation_type MoK\a
_diffrn_radiation_wavelength 0.71073
_diffrn_reflns_av_R_equivalents 0.0341
_diffrn_reflns_av_unetI/netI 0.0137
_diffrn_reflns_Laue_measured_fraction_full 0.985
_diffrn_reflns_Laue_measured_fraction_max 0.985
_diffrn_reflns_limit_h_max 22
_diffrn_reflns_limit_h_min -22
_diffrn_reflns_limit_k_max 5
_diffrn_reflns_limit_k_min -5
_diffrn_reflns_limit_l_max 25
_diffrn_reflns_limit_l_min -25
_diffrn_reflns_number 48066
_diffrn_reflns_point_group_measured_fraction_full 0.985
_diffrn_reflns_point_group_measured_fraction_max 0.985
_diffrn_reflns_theta_full 24.999
_diffrn_reflns_theta_max 24.999
_diffrn_reflns_theta_min 4.132
_diffrn_source 'microfocus sealed X-ray tube'
_diffrn_source_type 'Incoatec I\ms'
_diffrn_standards_number 0
_exptl_absorpt_coefficient_mu 2.232
_exptl_absorpt_correction_T_max 0.585
_exptl_absorpt_correction_T_min 0.565
_exptl_absorpt_correction_type multi-scan
_exptl_absorpt_process_details 'SADABS 2012/1( Brucker 2012/1) was used for absorption correction'
_exptl_crystal_colour 'clear light colourless'
_exptl_crystal_colour_lustre clear
_exptl_crystal_colour_modifier light
_exptl_crystal_colour_primary colourless
_exptl_crystal_density_diffrn 1.457
_exptl_crystal_description block
_exptl_crystal_F_000 840
_exptl_crystal_size_max 0.26
_exptl_crystal_size_mid 0.25
_exptl_crystal_size_min 0.24
_refine_diff_density_max 0.481
_refine_diff_density_min -0.896
_refine_diff_density_rms 0.075
_refine_ls_extinction_method none
_refine_ls_goodness_of_fit_ref 1.131
_refine_ls_hydrogen_treatment constr
_refine_ls_matrix_type full
_refine_ls_number_parameters 228
_refine_ls_number_reflns 3212
_refine_ls_number_restraints 0
_refine_ls_restrained_S_all 1.131
_refine_ls_R_factor_all 0.0437
_refine_ls_R_factor_gt 0.0393
_refine_ls_shift/su_max 0.001
_refine_ls_shift/su_mean 0.000
_refine_ls_structure_factor_coef Fsqd
_refine_ls_weighting_details 'w=1/[\s^2^(Fo^2^)+(0.0700P)^2^+0.8292P] where P=(Fo^2^+2Fc^2^)/3'
_refine_ls_weighting_scheme calc
_refine_ls_wR_factor_gt 0.1106
_refine_ls_wR_factor_ref 0.1144
_reflns_Friedel_coverage 0.000
_reflns_number_gt 2841
_reflns_number_total 3212
_reflns_threshold_expression 'I > 2\s(I)'
_cod_data_source_file c7nj04157h2.cif
_cod_data_source_block sup_29042016
_cod_depositor_comments 'Adding full bibliography for 7056873.cif.'
_cod_database_code 7056873
_shelx_space_group_comment
;
The symmetry employed for this shelxl refinement is uniquely defined
by the following loop, which should always be used as a source of
symmetry information in preference to the above space-group names.
They are only intended as comments.
;
_olex2_refinement_description
;
1. Fixed Uiso
 At 1.2 times of:
  All C(H) groups, All C(H,H) groups, All N(H) groups
 At 1.5 times of:
  All C(H,H,H) groups
2.a Secondary CH2 refined with riding coordinates:
 C9C(H9CA,H9CB), C8C(H8CA,H8CB), C15C(H15A,H15B), C18C(H18A,H18B), C16C(H16A,
 H16B), C17C(H17A,H17B)
2.b Aromatic/amide H refined with riding coordinates:
 N4N(H4N), C7C(H7C), C5C(H5C), C4C(H4C), C3C(H3C)
2.c Idealised Me refined as rotating group:
 C12C(H12A,H12B,H12C), C1C(H1CA,H1CB,H1CC)
;
_shelx_shelxl_version_number 2014/7
_olex2_submission_special_instructions 'No special instructions were received'

loop_
_space_group_symop_operation_xyz
'x, y, z'
'-x+1/2, y+1/2, -z+1/2'
'-x, -y, -z'
'x-1/2, -y-1/2, z-1/2'

loop_
_atom_site_label
_atom_site_type_symbol
_atom_site_fract_x
_atom_site_fract_y
_atom_site_fract_z
_atom_site_U_iso_or_equiv
_atom_site_adp_type
_atom_site_occupancy
_atom_site_site_symmetry_order
_atom_site_calc_flag
_atom_site_refinement_flags_posn
Br01 Br 0.75599(2) -0.24671(4) 0.31115(2) 0.04828(15) Uani 1 1 d .
N2N N 0.79764(10) 0.3516(4) 0.45332(9) 0.0335(4) Uani 1 1 d .
N3N N 0.91691(12) 0.2757(4) 0.44207(11) 0.0371(5) Uani 1 1 d .
N4N N 0.91055(11) 0.5802(4) 0.51832(9) 0.0387(4) Uani 1 1 d .
H4N H 0.9604 0.6005 0.5327 0.046 Uiso 1 1 calc R
N1N N 0.68071(11) 0.1414(5) 0.38753(10) 0.0441(5) Uani 1 1 d .
C10C C 0.87389(12) 0.3962(4) 0.47006(10) 0.0318(4) Uani 1 1 d .
C13C C 0.80084(12) 0.0372(4) 0.37330(10) 0.0349(5) Uani 1 1 d .
C11C C 0.87958(13) 0.0922(5) 0.39421(11) 0.0378(5) Uani 1 1 d .
O2O O 0.62955(13) 1.0898(6) 0.58660(13) 0.0835(8) Uani 1 1 d .
C14C C 0.75998(13) 0.1790(5) 0.40408(11) 0.0341(5) Uani 1 1 d .
O1O O 0.51782(13) 0.2108(6) 0.34930(15) 0.0870(9) Uani 1 1 d .
C9C C 0.86912(15) 0.7457(4) 0.54704(13) 0.0357(5) Uani 1 1 d .
H9CA H 0.8169 0.7821 0.5123 0.043 Uiso 1 1 calc R
H9CB H 0.8962 0.9161 0.5608 0.043 Uiso 1 1 calc R
C6C C 0.82304(16) 0.8124(5) 0.63678(13) 0.0432(5) Uani 1 1 d .
C8C C 0.86211(16) 0.6194(5) 0.60753(12) 0.0465(6) Uani 1 1 d .
H8CA H 0.8315 0.4557 0.5936 0.056 Uiso 1 1 calc R
H8CB H 0.9139 0.5735 0.6417 0.056 Uiso 1 1 calc R
C7C C 0.74393(16) 0.8640(6) 0.60212(13) 0.0498(6) Uani 1 1 d .
H7C H 0.7144 0.7709 0.5625 0.060 Uiso 1 1 calc R
C15C C 0.62426(16) 0.1852(7) 0.31688(15) 0.0571(7) Uani 1 1 d .
H15A H 0.6420 0.0935 0.2868 0.069 Uiso 1 1 calc R
H15B H 0.6206 0.3754 0.3065 0.069 Uiso 1 1 calc R
C5C C 0.86571(16) 0.9528(6) 0.69585(13) 0.0512(6) Uani 1 1 d .
H5C H 0.9191 0.9197 0.7200 0.061 Uiso 1 1 calc R
C12C C 0.92923(16) -0.0486(7) 0.36582(16) 0.0618(8) Uani 1 1 d .
H12A H 0.9814 0.0234 0.3861 0.093 Uiso 1 1 calc GR
H12B H 0.9072 -0.0221 0.3178 0.093 Uiso 1 1 calc GR
H12C H 0.9309 -0.2370 0.3755 0.093 Uiso 1 1 calc GR
C4C C 0.82971(19) 1.1413(7) 0.71918(14) 0.0580(7) Uani 1 1 d .
H4C H 0.8592 1.2346 0.7588 0.070 Uiso 1 1 calc R
C2C C 0.70786(16) 1.0544(6) 0.62602(14) 0.0545(7) Uani 1 1 d .
C3C C 0.7517(2) 1.1930(7) 0.68511(16) 0.0583(8) Uani 1 1 d .
H3C H 0.7279 1.3203 0.7014 0.070 Uiso 1 1 calc R
C18C C 0.65126(18) 0.2690(7) 0.43264(17) 0.0603(9) Uani 1 1 d .
H18A H 0.6494 0.4620 0.4264 0.072 Uiso 1 1 calc R
H18B H 0.6866 0.2307 0.4793 0.072 Uiso 1 1 calc R
C16C C 0.54508(17) 0.0795(8) 0.30627(17) 0.0750(10) Uani 1 1 d .
H16A H 0.5081 0.1071 0.2595 0.090 Uiso 1 1 calc R
H16B H 0.5487 -0.1118 0.3153 0.090 Uiso 1 1 calc R
C17C C 0.57133(19) 0.1669(10) 0.4180(2) 0.0812(10) Uani 1 1 d .
H17A H 0.5742 -0.0238 0.4277 0.097 Uiso 1 1 calc R
H17B H 0.5521 0.2566 0.4473 0.097 Uiso 1 1 calc R
C1C C 0.5903(3) 1.2925(9) 0.6062(3) 0.0950(14) Uani 1 1 d .
H1CA H 0.5368 1.3044 0.5732 0.143 Uiso 1 1 calc GR
H1CB H 0.6159 1.4618 0.6092 0.143 Uiso 1 1 calc GR
H1CC H 0.5918 1.2481 0.6495 0.143 Uiso 1 1 calc GR

loop_
_atom_site_aniso_label
_atom_site_aniso_U_11
_atom_site_aniso_U_22
_atom_site_aniso_U_33
_atom_site_aniso_U_23
_atom_site_aniso_U_13
_atom_site_aniso_U_12
Br01 0.0625(2) 0.0358(2) 0.0381(2) -0.00370(8) 0.01342(15) -0.01092(10)
N2N 0.0322(9) 0.0377(10) 0.0287(9) 0.0022(8) 0.0111(7) 0.0009(8)
N3N 0.0341(10) 0.0410(12) 0.0360(11) -0.0072(8) 0.0147(9) -0.0006(7)
N4N 0.0322(9) 0.0452(11) 0.0396(10) -0.0125(9) 0.0162(8) -0.0024(8)
N1N 0.0327(10) 0.0592(14) 0.0357(10) 0.0012(10) 0.0101(8) -0.0045(9)
C10C 0.0320(10) 0.0343(11) 0.0281(10) 0.0024(8) 0.0118(8) 0.0023(8)
C13C 0.0410(11) 0.0318(11) 0.0274(10) 0.0014(8) 0.0102(9) -0.0028(9)
C11C 0.0415(12) 0.0373(12) 0.0337(11) -0.0034(9) 0.0153(9) 0.0005(9)
O2O 0.0572(13) 0.107(2) 0.0922(17) -0.0122(15) 0.0375(12) 0.0151(13)
C14C 0.0327(11) 0.0383(11) 0.0277(11) 0.0086(9) 0.0095(9) 0.0014(9)
O1O 0.0389(11) 0.128(2) 0.0799(18) -0.0018(14) 0.0122(12) 0.0159(12)
C9C 0.0380(12) 0.0355(14) 0.0356(13) -0.0032(8) 0.0175(11) 0.0019(8)
C6C 0.0589(15) 0.0418(12) 0.0392(13) 0.0058(11) 0.0307(12) 0.0032(12)
C8C 0.0583(15) 0.0450(15) 0.0404(13) 0.0055(11) 0.0252(11) 0.0127(12)
C7C 0.0556(15) 0.0542(16) 0.0456(14) -0.0069(12) 0.0274(12) -0.0020(12)
C15C 0.0411(14) 0.0714(17) 0.0425(15) 0.0019(14) 0.0021(11) -0.0016(13)
C5C 0.0587(15) 0.0558(16) 0.0415(13) 0.0017(12) 0.0238(12) 0.0002(12)
C12C 0.0511(15) 0.072(2) 0.0652(17) -0.0324(15) 0.0275(14) -0.0055(14)
C4C 0.075(2) 0.0597(18) 0.0458(15) -0.0102(14) 0.0322(14) -0.0085(15)
C2C 0.0568(15) 0.0609(17) 0.0573(16) 0.0044(13) 0.0355(13) 0.0042(13)
C3C 0.085(2) 0.0520(15) 0.061(2) -0.0024(13) 0.0532(19) 0.0045(14)
C18C 0.0415(15) 0.090(3) 0.0487(17) -0.0072(13) 0.0187(13) -0.0024(13)
C16C 0.0451(15) 0.093(3) 0.0662(19) -0.0067(18) 0.0038(14) -0.0097(16)
C17C 0.0459(17) 0.122(3) 0.077(2) 0.002(2) 0.0279(16) 0.0035(19)
C1C 0.071(2) 0.101(3) 0.134(4) 0.000(3) 0.064(3) 0.019(2)

loop_
_atom_type_symbol
_atom_type_description
_atom_type_scat_dispersion_real
_atom_type_scat_dispersion_imag
_atom_type_scat_source
C C 0.0033 0.0016 'International Tables Vol C Tables 4.2.6.8 and 6.1.1.4'
H H 0.0000 0.0000 'International Tables Vol C Tables 4.2.6.8 and 6.1.1.4'
Br Br -0.2901 2.4595 'International Tables Vol C Tables 4.2.6.8 and 6.1.1.4'
N N 0.0061 0.0033 'International Tables Vol C Tables 4.2.6.8 and 6.1.1.4'
O O 0.0106 0.0060 'International Tables Vol C Tables 4.2.6.8 and 6.1.1.4'

loop_
_geom_angle_atom_site_label_1
_geom_angle_atom_site_label_2
_geom_angle_atom_site_label_3
_geom_angle
C14C N2N C10C 118.02(18)
C11C N3N C10C 116.16(19)
C10C N4N H4N 118.8
C10C N4N C9C 122.39(19)
C9C N4N H4N 118.8
C14C N1N C15C 117.9(2)
C14C N1N C18C 116.1(2)
C18C N1N C15C 109.3(2)
N2N C10C N3N 125.8(2)
N2N C10C N4N 117.29(18)
N4N C10C N3N 116.90(19)
C11C C13C Br01 118.25(17)
C11C C13C C14C 118.2(2)
C14C C13C Br01 123.32(17)
N3N C11C C13C 121.7(2)
N3N C11C C12C 115.4(2)
C13C C11C C12C 122.9(2)
C2C O2O C1C 117.6(3)
N2N C14C N1N 116.3(2)
N2N C14C C13C 120.08(19)
N1N C14C C13C 123.6(2)
C16C O1O C17C 109.7(3)
N4N C9C H9CA 108.8
N4N C9C H9CB 108.8
N4N C9C C8C 113.85(18)
H9CA C9C H9CB 107.7
C8C C9C H9CA 108.8
C8C C9C H9CB 108.8
C7C C6C C8C 119.7(2)
C7C C6C C5C 118.7(2)
C5C C6C C8C 121.5(3)
C9C C8C H8CA 109.6
C9C C8C H8CB 109.6
C6C C8C C9C 110.1(2)
C6C C8C H8CA 109.6
C6C C8C H8CB 109.6
H8CA C8C H8CB 108.1
C6C C7C H7C 119.7
C6C C7C C2C 120.5(3)
C2C C7C H7C 119.7
N1N C15C H15A 109.8
N1N C15C H15B 109.8
N1N C15C C16C 109.6(3)
H15A C15C H15B 108.2
C16C C15C H15A 109.8
C16C C15C H15B 109.8
C6C C5C H5C 119.7
C4C C5C C6C 120.5(3)
C4C C5C H5C 119.7
C11C C12C H12A 109.5
C11C C12C H12B 109.5
C11C C12C H12C 109.5
H12A C12C H12B 109.5
H12A C12C H12C 109.5
H12B C12C H12C 109.5
C5C C4C H4C 119.5
C3C C4C C5C 121.0(3)
C3C C4C H4C 119.5
O2O C2C C7C 114.9(3)
O2O C2C C3C 125.3(3)
C3C C2C C7C 119.8(3)
C4C C3C C2C 119.5(3)
C4C C3C H3C 120.3
C2C C3C H3C 120.3
N1N C18C H18A 109.6
N1N C18C H18B 109.6
N1N C18C C17C 110.2(3)
H18A C18C H18B 108.1
C17C C18C H18A 109.6
C17C C18C H18B 109.6
O1O C16C C15C 110.8(3)
O1O C16C H16A 109.5
O1O C16C H16B 109.5
C15C C16C H16A 109.5
C15C C16C H16B 109.5
H16A C16C H16B 108.1
O1O C17C C18C 111.8(3)
O1O C17C H17A 109.3
O1O C17C H17B 109.3
C18C C17C H17A 109.3
C18C C17C H17B 109.3
H17A C17C H17B 107.9
O2O C1C H1CA 109.5
O2O C1C H1CB 109.5
O2O C1C H1CC 109.5
H1CA C1C H1CB 109.5
H1CA C1C H1CC 109.5
H1CB C1C H1CC 109.5

loop_
_geom_bond_atom_site_label_1
_geom_bond_atom_site_label_2
_geom_bond_distance
Br01 C13C 1.893(2)
N2N C10C 1.342(3)
N2N C14C 1.323(3)
N3N C10C 1.348(3)
N3N C11C 1.341(3)
N4N H4N 0.8600
N4N C10C 1.345(3)
N4N C9C 1.450(3)
N1N C14C 1.392(3)
N1N C15C 1.471(3)
N1N C18C 1.467(4)
C13C C11C 1.382(3)
C13C C14C 1.410(3)
C11C C12C 1.500(3)
O2O C2C 1.367(4)
O2O C1C 1.422(4)
O1O C16C 1.411(5)
O1O C17C 1.424(5)
C9C H9CA 0.9700
C9C H9CB 0.9700
C9C C8C 1.520(3)
C6C C8C 1.509(3)
C6C C7C 1.378(4)
C6C C5C 1.385(4)
C8C H8CA 0.9700
C8C H8CB 0.9700
C7C H7C 0.9300
C7C C2C 1.392(4)
C15C H15A 0.9700
C15C H15B 0.9700
C15C C16C 1.505(4)
C5C H5C 0.9300
C5C C4C 1.378(4)
C12C H12A 0.9600
C12C H12B 0.9600
C12C H12C 0.9600
C4C H4C 0.9300
C4C C3C 1.360(4)
C2C C3C 1.385(4)
C3C H3C 0.9300
C18C H18A 0.9700
C18C H18B 0.9700
C18C C17C 1.490(4)
C16C H16A 0.9700
C16C H16B 0.9700
C17C H17A 0.9700
C17C H17B 0.9700
C1C H1CA 0.9600
C1C H1CB 0.9600
C1C H1CC 0.9600

loop_
_geom_torsion_atom_site_label_1
_geom_torsion_atom_site_label_2
_geom_torsion_atom_site_label_3
_geom_torsion_atom_site_label_4
_geom_torsion
Br01 C13C C11C N3N -174.64(17)
Br01 C13C C11C C12C 4.9(3)
Br01 C13C C14C N2N 171.42(17)
Br01 C13C C14C N1N -5.9(3)
N4N C9C C8C C6C 176.3(2)
N1N C15C C16C O1O 59.7(4)
N1N C18C C17C O1O -57.4(4)
C10C N2N C14C N1N -179.07(19)
C10C N2N C14C C13C 3.4(3)
C10C N3N C11C C13C 2.2(3)
C10C N3N C11C C12C -177.4(2)
C10C N4N C9C C8C 88.3(3)
C11C N3N C10C N2N -1.3(3)
C11C N3N C10C N4N 179.8(2)
C11C C13C C14C N2N -2.5(3)
C11C C13C C14C N1N -179.9(2)
O2O C2C C3C C4C -179.0(3)
C14C N2N C10C N3N -1.6(3)
C14C N2N C10C N4N 177.4(2)
C14C N1N C15C C16C 168.1(3)
C14C N1N C18C C17C -168.2(3)
C14C C13C C11C N3N -0.4(3)
C14C C13C C11C C12C 179.1(2)
C9C N4N C10C N2N -6.1(3)
C9C N4N C10C N3N 172.9(2)
C6C C7C C2C O2O 179.0(3)
C6C C7C C2C C3C -0.1(4)
C6C C5C C4C C3C 0.3(4)
C8C C6C C7C C2C -175.8(2)
C8C C6C C5C C4C 175.6(3)
C7C C6C C8C C9C 72.1(3)
C7C C6C C5C C4C -0.3(4)
C7C C2C C3C C4C 0.0(4)
C15C N1N C14C N2N 124.4(3)
C15C N1N C14C C13C -58.2(3)
C15C N1N C18C C17C 55.5(3)
C5C C6C C8C C9C -103.8(3)
C5C C6C C7C C2C 0.2(4)
C5C C4C C3C C2C -0.2(5)
C18C N1N C14C N2N -8.1(3)
C18C N1N C14C C13C 169.4(2)
C18C N1N C15C C16C -56.5(3)
C16C O1O C17C C18C 59.3(4)
C17C O1O C16C C15C -60.2(4)
C1C O2O C2C C7C -176.4(3)
C1C O2O C2C C3C 2.6(5)
